data_7122118
loop_
_publ_author_name
'Call, Arnau'
'Lloret-Fillol, Julio'

_publ_section_title
;
 Enhancement and control of the selectivity in light-driven ketone versus
 water reduction using aminopyridine cobalt complexes.
;
_journal_issue 69
_journal_name_full 'Chemical communications (Cambridge, England)'
_journal_page_first 9643
_journal_page_last 9646
_journal_paper_doi 10.1039/c8cc04239j
_journal_volume 54
_journal_year 2018
_chemical_formula_sum 'C38.25 H47.5 Cl1.5 Co F7.5 N5 O10 S3'
_chemical_formula_weight 1088.09
_chemical_properties_physical Air-sensitive,Moisture-sensitive,Oxygen-sensitive
_space_group_IT_number 15
_space_group_name_Hall '-C 2yc'
_space_group_name_H-M_alt 'C 1 2/c 1'
_symmetry_cell_setting monoclinic
_symmetry_space_group_name_Hall '-C 2yc'
_symmetry_space_group_name_H-M 'C 1 2/c 1'
_atom_sites_solution_hydrogens geom
_audit_creation_method SHELXL-2014
_audit_update_record
;
2018-05-28 deposited with the CCDC.
2018-07-31 downloaded from the CCDC.
;
_cell_angle_alpha 90
_cell_angle_beta 124.4553(11)
_cell_angle_gamma 90
_cell_formula_units_Z 8
_cell_length_a 42.0464(14)
_cell_length_b 9.0171(3)
_cell_length_c 29.4652(11)
_cell_measurement_reflns_used 8802
_cell_measurement_temperature 100(2)
_cell_measurement_theta_max 23.74
_cell_measurement_theta_min 2.33
_cell_volume 9211.5(6)
_computing_cell_refinement 'Bruker APEX2 v2014.9-0'
_computing_data_collection 'Bruker APEX2 v2014.9-0'
_computing_data_reduction 'Bruker SAINT V7.60A'
_computing_molecular_graphics 'Bruker SHELXTL'
_computing_publication_material 'Bruker SHELXTL'
_computing_structure_refinement 'SHELXL-2014 (Sheldrick, 2014)'
_computing_structure_solution Sir2011
_diffrn_ambient_temperature 100(2)
_diffrn_detector_area_resol_mean 512
_diffrn_detector_type '4K CCD area detector APEX II'
_diffrn_measured_fraction_theta_full 0.982
_diffrn_measured_fraction_theta_max 0.999
_diffrn_measurement_device_type 'APEX DUO Kappa 4-axis goniometer'
_diffrn_measurement_method
;
 Fullsphere data collection, phi and omega scans
;
_diffrn_measurement_specimen_support 'magnetic support with MicroMount'
_diffrn_radiation_monochromator 'Quazar MX Multilayer Optics'
_diffrn_radiation_type MoK\a
_diffrn_radiation_wavelength 0.71073
_diffrn_reflns_av_R_equivalents 0.0592
_diffrn_reflns_av_unetI/netI 0.0470
_diffrn_reflns_Laue_measured_fraction_full 0.982
_diffrn_reflns_Laue_measured_fraction_max 0.999
_diffrn_reflns_limit_h_max 50
_diffrn_reflns_limit_h_min -43
_diffrn_reflns_limit_k_max 10
_diffrn_reflns_limit_k_min -10
_diffrn_reflns_limit_l_max 27
_diffrn_reflns_limit_l_min -35
_diffrn_reflns_number 49533
_diffrn_reflns_point_group_measured_fraction_full 0.982
_diffrn_reflns_point_group_measured_fraction_max 0.999
_diffrn_reflns_theta_full 25.242
_diffrn_reflns_theta_max 25.076
_diffrn_reflns_theta_min 1.175
_diffrn_source 'Microfocus source E025 IuS'
_diffrn_source_current 0.6
_diffrn_source_power 50
_diffrn_source_size '0.2 mm x 0.2 mm fine focus'
_diffrn_source_type 'Bruker APEX DUO'
_exptl_absorpt_coefficient_mu 0.686
_exptl_absorpt_correction_T_max 0.986
_exptl_absorpt_correction_T_min 0.891
_exptl_absorpt_correction_type multi-scan
_exptl_absorpt_process_details
; 
 SADABS Version 2008/1 Bruker-Nonius
 Blessing, Acta Cryst. (1995) A51 33-38
;
_exptl_crystal_colour pink
_exptl_crystal_density_diffrn 1.569
_exptl_crystal_description needle
_exptl_crystal_F_000 4480
_exptl_crystal_size_max 0.20
_exptl_crystal_size_mid 0.04
_exptl_crystal_size_min 0.02
_refine_diff_density_max 0.949
_refine_diff_density_min -1.042
_refine_diff_density_rms 0.092
_refine_ls_extinction_method none
_refine_ls_goodness_of_fit_ref 1.069
_refine_ls_hydrogen_treatment constr
_refine_ls_matrix_type full
_refine_ls_number_parameters 755
_refine_ls_number_reflns 8166
_refine_ls_number_restraints 348
_refine_ls_restrained_S_all 1.097
_refine_ls_R_factor_all 0.0892
_refine_ls_R_factor_gt 0.0602
_refine_ls_shift/su_max 0.002
_refine_ls_shift/su_mean 0.000
_refine_ls_structure_factor_coef Fsqd
_refine_ls_weighting_details 'w=1/[\s^2^(Fo^2^)+(0.0686P)^2^+61.7682P] where P=(Fo^2^+2Fc^2^)/3'
_refine_ls_weighting_scheme calc
_refine_ls_wR_factor_gt 0.1497
_refine_ls_wR_factor_ref 0.1669
_reflns_Friedel_coverage 0.000
_reflns_number_gt 6058
_reflns_number_total 8166
_reflns_threshold_expression 'I > 2\s(I)'
_cod_data_source_file c8cc04239j2.cif
_cod_data_source_block mo_1Co_dmm_0m
_cod_depositor_comments
;
The following automatic conversions were performed:

'_symmetry_cell_setting' value 'Monoclinic' changed to 'monoclinic'
according to
/home/data/users/saulius/crontab/automatic-downloads/rss-feeds/RSC/lib/dictionaries/cif_core.dic
dictionary named 'cif_core.dic' version 2.4.2 from 2011-04-26.

'_exptl_absorpt_correction_type' value 'Multi-scan' changed to
'multi-scan' according to
/home/data/users/saulius/crontab/automatic-downloads/rss-feeds/RSC/lib/dictionaries/cif_core.dic
dictionary named 'cif_core.dic' version 2.4.2 from 2011-04-26.

Automatic conversion script
Id: cif_fix_values 4973 2017-02-22 13:04:09Z antanas 

 Adding full bibliography for 7122118.cif.
;
_cod_original_sg_symbol_H-M C2/c
_cod_original_formula_sum 'C38.25 H47.50 Cl1.50 Co F7.50 N5 O10 S3'
_cod_database_code 7122118
_shelx_space_group_comment
;
The symmetry employed for this shelxl refinement is uniquely defined
by the following loop, which should always be used as a source of
symmetry information in preference to the above space-group names.
They are only intended as comments.
;
_shelx_estimated_absorpt_t_min 0.875
_shelx_estimated_absorpt_t_max 0.986
_shelxl_version_number 2014-3

loop_
_space_group_symop_operation_xyz
'x, y, z'
'-x, y, -z+1/2'
'x+1/2, y+1/2, z'
'-x+1/2, y+1/2, -z+1/2'
'-x, -y, -z'
'x, -y, z-1/2'
'-x+1/2, -y+1/2, -z'
'x+1/2, -y+1/2, z-1/2'

loop_
_atom_site_label
_atom_site_type_symbol
_atom_site_fract_x
_atom_site_fract_y
_atom_site_fract_z
_atom_site_U_iso_or_equiv
_atom_site_adp_type
_atom_site_occupancy
_atom_site_site_symmetry_order
_atom_site_calc_flag
_atom_site_refinement_flags_posn
_atom_site_refinement_flags_adp
_atom_site_refinement_flags_occupancy
_atom_site_disorder_assembly
_atom_site_disorder_group
Co1 Co 0.61929(2) 0.45038(7) 0.72985(2) 0.02112(17) Uani 1 1 d . . . . .
N1 N 0.67605(10) 0.5236(4) 0.76229(15) 0.0243(8) Uani 1 1 d . . . . .
N2 N 0.65100(10) 0.3369(4) 0.81573(14) 0.0209(8) Uani 1 1 d . . . . .
N3 N 0.63850(10) 0.2554(4) 0.71051(14) 0.0226(8) Uani 1 1 d . . . . .
N4 N 0.60988(11) 0.5813(4) 0.66342(15) 0.0263(9) Uani 1 1 d . . . . .
N5 N 0.56886(10) 0.3273(4) 0.68887(14) 0.0226(8) Uani 1 1 d . . . . .
S1 S 0.63044(3) 0.37543(13) 0.85016(5) 0.0249(3) Uani 1 1 d . . . . .
O1 O 0.59993(11) 0.8810(4) 0.55043(15) 0.0458(10) Uani 1 1 d . . . . .
O2 O 0.46943(9) 0.0827(4) 0.59426(14) 0.0383(9) Uani 1 1 d . . . . .
O3 O 0.64237(10) 0.5221(4) 0.87120(13) 0.0335(8) Uani 1 1 d . . . . .
O4 O 0.59073(8) 0.3380(4) 0.81301(13) 0.0300(8) Uani 1 1 d . . . . .
C1 C 0.69574(13) 0.4150(5) 0.74733(19) 0.0253(10) Uani 1 1 d . . . . .
H1A H 0.7141 0.3547 0.7801 0.030 Uiso 1 1 calc R U . . .
H1B H 0.7107 0.4700 0.7362 0.030 Uiso 1 1 calc R U . . .
C2 C 0.66715(12) 0.3123(5) 0.70055(18) 0.0251(10) Uani 1 1 d . . . . .
H2A H 0.6537 0.3671 0.6653 0.030 Uiso 1 1 calc R U . . .
H2B H 0.6812 0.2282 0.6979 0.030 Uiso 1 1 calc R U . . .
C3 C 0.65667(13) 0.1505(5) 0.75807(18) 0.0238(10) Uani 1 1 d . . . . .
H3A H 0.6851 0.1584 0.7783 0.029 Uiso 1 1 calc R U . . .
H3B H 0.6493 0.0480 0.7438 0.029 Uiso 1 1 calc R U . . .
C4 C 0.64543(12) 0.1777(5) 0.79798(18) 0.0216(9) Uani 1 1 d . . . . .
H4A H 0.6181 0.1501 0.7803 0.026 Uiso 1 1 calc R U . . .
H4B H 0.6613 0.1139 0.8308 0.026 Uiso 1 1 calc R U . . .
C5 C 0.69224(12) 0.3892(5) 0.84654(18) 0.0239(10) Uani 1 1 d . . . . .
H5A H 0.7082 0.3123 0.8445 0.029 Uiso 1 1 calc R U . . .
H5B H 0.7023 0.4040 0.8858 0.029 Uiso 1 1 calc R U . . .
C6 C 0.69543(13) 0.5332(5) 0.82282(18) 0.0258(10) Uani 1 1 d . . . . .
H6A H 0.6836 0.6142 0.8312 0.031 Uiso 1 1 calc R U . . .
H6B H 0.7230 0.5576 0.8406 0.031 Uiso 1 1 calc R U . . .
C7 C 0.67230(13) 0.6725(5) 0.7377(2) 0.0301(11) Uani 1 1 d . . . . .
H7A H 0.6963 0.6962 0.7404 0.036 Uiso 1 1 calc R U . . .
H7B H 0.6687 0.7486 0.7587 0.036 Uiso 1 1 calc R U . . .
C8 C 0.63848(13) 0.6771(5) 0.67803(19) 0.0278(11) Uani 1 1 d . . . . .
C9 C 0.63684(14) 0.7817(5) 0.6418(2) 0.0289(11) Uani 1 1 d . . . . .
C10 C 0.60413(15) 0.7787(6) 0.5883(2) 0.0334(12) Uani 1 1 d . . . . .
C11 C 0.57378(14) 0.6791(6) 0.57151(19) 0.0311(11) Uani 1 1 d . . . . .
C12 C 0.57844(14) 0.5839(6) 0.61139(19) 0.0289(11) Uani 1 1 d . . . . .
H12 H 0.5582 0.5160 0.6015 0.035 Uiso 1 1 calc R U . . .
C13 C 0.66876(15) 0.8903(6) 0.6590(2) 0.0371(12) Uani 1 1 d . . . . .
H13A H 0.6585 0.9769 0.6347 0.056 Uiso 1 1 calc R U . . .
H13B H 0.6888 0.8432 0.6567 0.056 Uiso 1 1 calc R U . . .
H13C H 0.6799 0.9218 0.6970 0.056 Uiso 1 1 calc R U . . .
C14 C 0.61611(19) 0.8328(9) 0.5215(3) 0.064(2) Uani 1 1 d . . . . .
H14A H 0.6143 0.9128 0.4977 0.096 Uiso 1 1 calc R U . . .
H14B H 0.6019 0.7459 0.4991 0.096 Uiso 1 1 calc R U . . .
H14C H 0.6433 0.8064 0.5480 0.096 Uiso 1 1 calc R U . . .
C15 C 0.53778(16) 0.6805(7) 0.5141(2) 0.0419(13) Uani 1 1 d . . . . .
H15A H 0.5195 0.6071 0.5111 0.063 Uiso 1 1 calc R U . . .
H15B H 0.5443 0.6561 0.4879 0.063 Uiso 1 1 calc R U . . .
H15C H 0.5260 0.7793 0.5058 0.063 Uiso 1 1 calc R U . . .
C16 C 0.60414(12) 0.1908(5) 0.66029(18) 0.0253(10) Uani 1 1 d . . . . .
H16A H 0.6083 0.0831 0.6592 0.030 Uiso 1 1 calc R U . . .
H16B H 0.6009 0.2366 0.6274 0.030 Uiso 1 1 calc R U . . .
C17 C 0.56750(12) 0.2145(5) 0.65827(17) 0.0220(10) Uani 1 1 d . . . . .
C18 C 0.53478(13) 0.1280(5) 0.62556(17) 0.0247(10) Uani 1 1 d . . . . .
C19 C 0.50338(13) 0.1594(6) 0.62805(18) 0.0287(11) Uani 1 1 d . . . . .
C20 C 0.50453(13) 0.2711(6) 0.6613(2) 0.0343(12) Uani 1 1 d . . . . .
C21 C 0.53777(13) 0.3547(6) 0.69013(19) 0.0295(11) Uani 1 1 d . . . . .
H21 H 0.5389 0.4349 0.7119 0.035 Uiso 1 1 calc R U . . .
C22 C 0.53339(14) 0.0060(6) 0.58974(19) 0.0299(11) Uani 1 1 d . . . . .
H22A H 0.5065 -0.0205 0.5619 0.045 Uiso 1 1 calc R U . . .
H22B H 0.5472 -0.0810 0.6125 0.045 Uiso 1 1 calc R U . . .
H22C H 0.5456 0.0399 0.5715 0.045 Uiso 1 1 calc R U . . .
C23 C 0.46245(19) -0.0308(8) 0.6216(3) 0.0642(19) Uani 1 1 d . . . . .
H23A H 0.4381 -0.0810 0.5950 0.096 Uiso 1 1 calc R U . . .
H23B H 0.4609 0.0138 0.6506 0.096 Uiso 1 1 calc R U . . .
H23C H 0.4836 -0.1029 0.6380 0.096 Uiso 1 1 calc R U . . .
C24 C 0.47190(15) 0.3020(8) 0.6676(3) 0.0566(18) Uani 1 1 d . . . . .
H24A H 0.4758 0.3991 0.6850 0.085 Uiso 1 1 calc R U . . .
H24B H 0.4714 0.2251 0.6907 0.085 Uiso 1 1 calc R U . . .
H24C H 0.4473 0.3019 0.6313 0.085 Uiso 1 1 calc R U . . .
C25 C 0.65132(12) 0.2542(5) 0.90648(17) 0.0251(10) Uani 1 1 d D . . . .
C26 C 0.63571(13) 0.1114(5) 0.89908(18) 0.0318(11) Uani 1 1 d D . . . .
H26 H 0.6144 0.0803 0.8640 0.038 Uiso 1 1 calc R U . . .
C27 C 0.65192(14) 0.0172(6) 0.94375(19) 0.0394(13) Uani 1 1 d D . . . .
H27 H 0.6416 -0.0796 0.9392 0.047 Uiso 1 1 calc R U . . .
C28 C 0.68296(15) 0.0612(6) 0.99513(19) 0.0421(13) Uani 1 1 d D . . . .
C29 C 0.69793(15) 0.2023(6) 1.00194(19) 0.0393(13) Uani 1 1 d D . . . .
H29 H 0.7192 0.2327 1.0372 0.047 Uiso 1 1 calc R U . . .
C30 C 0.68238(14) 0.2999(5) 0.95812(18) 0.0336(12) Uani 1 1 d D . . . .
H30 H 0.6927 0.3968 0.9632 0.040 Uiso 1 1 calc R U . . .
C31 C 0.7003(2) -0.0409(8) 1.0445(2) 0.0611(18) Uani 1 1 d . . . . .
H31A H 0.7066 0.0164 1.0769 0.092 Uiso 1 1 calc R U . . .
H31B H 0.7238 -0.0865 1.0514 0.092 Uiso 1 1 calc R U . . .
H31C H 0.6816 -0.1185 1.0372 0.092 Uiso 1 1 calc R U . . .
S2 S 0.57818(4) 0.75536(14) 0.73066(5) 0.0289(3) Uani 1 1 d . . . . .
O5 O 0.60227(9) 0.6243(4) 0.75665(12) 0.0266(7) Uani 1 1 d . . . . .
O6 O 0.59885(11) 0.8825(4) 0.73261(17) 0.0465(10) Uani 1 1 d . . . . .
O7 O 0.54233(10) 0.7256(4) 0.67945(14) 0.0398(9) Uani 1 1 d . . . . .
C32 C 0.56454(16) 0.7966(6) 0.7777(2) 0.0382(13) Uani 1 1 d . . . . .
F1 F 0.54407(11) 0.6862(4) 0.77908(16) 0.0630(10) Uani 1 1 d . . . . .
F2 F 0.59482(11) 0.8178(4) 0.82861(13) 0.0606(10) Uani 1 1 d . . . . .
F3 F 0.54328(11) 0.9205(4) 0.76189(15) 0.0674(11) Uani 1 1 d . . . . .
S1A S 0.72809(5) 0.5765(2) 0.65460(8) 0.0223(4) Uani 0.65 1 d . U P A 1
O1A O 0.75456(14) 0.5598(7) 0.7124(2) 0.0314(11) Uani 0.65 1 d . U P A 1
O2A O 0.6878(2) 0.5489(13) 0.6321(4) 0.0291(19) Uani 0.65 1 d . U P A 1
O3A O 0.7353(3) 0.7028(9) 0.6325(4) 0.0331(19) Uani 0.65 1 d . U P A 1
C1A C 0.7398(2) 0.4262(10) 0.6253(4) 0.0414(14) Uani 0.65 1 d . U P A 1
F1A F 0.71805(16) 0.4282(7) 0.5702(2) 0.0587(16) Uani 0.65 1 d . U P A 1
F2A F 0.77704(17) 0.4311(8) 0.6431(3) 0.0567(19) Uani 0.65 1 d . U P A 1
F3A F 0.7341(2) 0.2938(7) 0.6397(3) 0.0620(18) Uani 0.65 1 d . U P A 1
S1A' S 0.71495(11) 0.5454(4) 0.62017(18) 0.0347(8) Uani 0.35 1 d D U P B 2
O1A' O 0.7035(3) 0.4892(12) 0.5665(3) 0.037(2) Uani 0.35 1 d D U P B 2
O2A' O 0.6848(4) 0.542(3) 0.6296(8) 0.039(4) Uani 0.35 1 d D U P B 2
O3A' O 0.7384(5) 0.6773(11) 0.6379(7) 0.042(4) Uani 0.35 1 d D U P B 2
C1A' C 0.7481(2) 0.4051(9) 0.6661(3) 0.0342(18) Uani 0.35 1 d D U P B 2
F1A' F 0.7631(2) 0.4451(11) 0.7186(3) 0.052(2) Uani 0.35 1 d D U P B 2
F2A' F 0.7769(3) 0.3854(12) 0.6605(4) 0.038(2) Uani 0.35 1 d D U P B 2
F3A' F 0.7306(3) 0.2754(9) 0.6590(4) 0.047(3) Uani 0.35 1 d D U P B 2
C1S C 0.60480(17) 0.3143(6) 0.5148(2) 0.0572(15) Uani 0.75 1 d D U P C 1
C2S C 0.56522(16) 0.3033(5) 0.4942(2) 0.0506(14) Uani 0.75 1 d D U P C 1
C3S C 0.53844(19) 0.3465(8) 0.4405(2) 0.0486(14) Uani 0.75 1 d D U P C 1
H3S H 0.5118 0.3459 0.4265 0.058 Uiso 0.75 1 calc R U P C 1
C4S C 0.54989(18) 0.3903(9) 0.4070(3) 0.0451(14) Uani 0.75 1 d D U P C 1
H4S H 0.5310 0.4121 0.3694 0.054 Uiso 0.75 1 calc R U P C 1
C5S C 0.58850(19) 0.4031(9) 0.4275(3) 0.0493(15) Uani 0.75 1 d D U P C 1
H5S H 0.5960 0.4348 0.4041 0.059 Uiso 0.75 1 calc R U P C 1
C6S C 0.61630(19) 0.3697(10) 0.4820(3) 0.0536(15) Uani 0.75 1 d D U P C 1
H6S H 0.6429 0.3844 0.4969 0.064 Uiso 0.75 1 calc R U P C 1
F1S F 0.62998(14) 0.2689(6) 0.56854(19) 0.0772(15) Uani 0.75 1 d D U P C 1
F2S F 0.55447(15) 0.2511(7) 0.52730(19) 0.0745(15) Uani 0.75 1 d D U P C 1
C1S' C 0.6174(8) 0.4075(16) 0.5189(8) 0.036(3) Uani 0.2 1 d D U P D 2
H1SA H 0.5983 0.4815 0.5138 0.043 Uiso 0.2 1 calc R U P D 2
H1SB H 0.6430 0.4370 0.5515 0.043 Uiso 0.2 1 calc R U P D 2
Cl1S Cl 0.6049(3) 0.2299(9) 0.5305(3) 0.0538(19) Uani 0.2 1 d D U P D 2
Cl2S Cl 0.61884(19) 0.4063(8) 0.4600(3) 0.0349(14) Uani 0.2 1 d D U P D 2
C2S' C 0.5647(8) 0.366(13) 0.4797(11) 0.038(6) Uani 0.05 1 d D U P E 3
H2SA H 0.5767 0.2986 0.4667 0.045 Uiso 0.05 1 calc R U P E 3
H2SB H 0.5701 0.4692 0.4750 0.045 Uiso 0.05 1 calc R U P E 3
Cl3S Cl 0.5137(6) 0.335(3) 0.4407(8) 0.031(4) Uani 0.05 1 d D U P E 3
Cl4S Cl 0.5836(6) 0.330(3) 0.5491(8) 0.041(5) Uani 0.05 1 d D U P E 3
C1T C 0.7589(3) 0.6216(12) 1.0316(4) 0.064(4) Uani 0.5 1 d D . P F -1
H1TA H 0.7693 0.5256 1.0294 0.077 Uiso 0.5 1 calc R U P F -1
H1TB H 0.7473 0.6063 1.0526 0.077 Uiso 0.5 1 calc R U P F -1
Cl1T Cl 0.79675(13) 0.7562(5) 1.0657(2) 0.0778(12) Uani 0.5 1 d D . P F -1
Cl2T Cl 0.72372(15) 0.6859(6) 0.9652(2) 0.0900(14) Uani 0.5 1 d D . P F -1

loop_
_atom_site_aniso_label
_atom_site_aniso_U_11
_atom_site_aniso_U_22
_atom_site_aniso_U_33
_atom_site_aniso_U_23
_atom_site_aniso_U_13
_atom_site_aniso_U_12
Co1 0.0207(3) 0.0231(3) 0.0239(3) 0.0032(3) 0.0152(3) 0.0031(3)
N1 0.025(2) 0.025(2) 0.027(2) 0.0058(17) 0.0176(18) 0.0018(17)
N2 0.0214(19) 0.022(2) 0.0237(19) 0.0029(16) 0.0157(17) 0.0014(16)
N3 0.0189(19) 0.030(2) 0.0239(19) 0.0016(16) 0.0150(17) 0.0017(16)
N4 0.024(2) 0.031(2) 0.027(2) 0.0070(17) 0.0160(18) 0.0077(18)
N5 0.024(2) 0.025(2) 0.0241(19) 0.0037(16) 0.0172(17) 0.0075(16)
S1 0.0277(6) 0.0295(7) 0.0252(6) 0.0052(5) 0.0196(5) 0.0075(5)
O1 0.059(2) 0.046(2) 0.046(2) 0.0239(19) 0.038(2) 0.016(2)
O2 0.0249(18) 0.053(2) 0.0331(19) -0.0052(17) 0.0141(16) -0.0098(17)
O3 0.043(2) 0.030(2) 0.0344(18) 0.0022(15) 0.0267(17) 0.0078(16)
O4 0.0214(17) 0.045(2) 0.0299(17) 0.0083(15) 0.0185(15) 0.0089(15)
C1 0.023(2) 0.029(3) 0.032(2) 0.004(2) 0.020(2) 0.000(2)
C2 0.024(2) 0.029(3) 0.030(2) 0.004(2) 0.020(2) 0.003(2)
C3 0.024(2) 0.024(3) 0.028(2) 0.006(2) 0.018(2) 0.007(2)
C4 0.022(2) 0.022(2) 0.027(2) 0.0011(19) 0.017(2) 0.0013(19)
C5 0.021(2) 0.029(3) 0.024(2) 0.0022(19) 0.014(2) 0.004(2)
C6 0.027(2) 0.024(3) 0.028(2) 0.001(2) 0.017(2) -0.001(2)
C7 0.028(3) 0.028(3) 0.037(3) 0.009(2) 0.020(2) 0.001(2)
C8 0.030(3) 0.030(3) 0.034(3) 0.007(2) 0.024(2) 0.010(2)
C9 0.035(3) 0.027(3) 0.041(3) 0.012(2) 0.031(2) 0.017(2)
C10 0.047(3) 0.030(3) 0.040(3) 0.017(2) 0.035(3) 0.019(2)
C11 0.038(3) 0.033(3) 0.030(3) 0.009(2) 0.025(2) 0.016(2)
C12 0.028(3) 0.034(3) 0.030(3) 0.005(2) 0.020(2) 0.009(2)
C13 0.049(3) 0.028(3) 0.052(3) 0.011(2) 0.039(3) 0.007(2)
C14 0.061(4) 0.105(6) 0.049(4) 0.036(4) 0.044(3) 0.028(4)
C15 0.049(3) 0.047(3) 0.030(3) 0.012(2) 0.022(3) 0.016(3)
C16 0.026(2) 0.030(3) 0.027(2) -0.003(2) 0.019(2) 0.000(2)
C17 0.023(2) 0.026(3) 0.021(2) 0.0076(19) 0.014(2) 0.0069(19)
C18 0.024(2) 0.030(3) 0.021(2) 0.008(2) 0.013(2) 0.004(2)
C19 0.019(2) 0.041(3) 0.021(2) 0.004(2) 0.009(2) 0.000(2)
C20 0.021(2) 0.049(3) 0.034(3) 0.000(2) 0.016(2) 0.004(2)
C21 0.026(2) 0.036(3) 0.030(3) -0.001(2) 0.017(2) 0.006(2)
C22 0.027(3) 0.031(3) 0.029(2) -0.001(2) 0.014(2) 0.001(2)
C23 0.048(4) 0.073(5) 0.061(4) 0.011(4) 0.025(3) -0.021(4)
C24 0.024(3) 0.090(5) 0.061(4) -0.025(4) 0.027(3) -0.008(3)
C25 0.025(2) 0.032(3) 0.023(2) 0.005(2) 0.016(2) 0.007(2)
C26 0.030(3) 0.042(3) 0.029(3) 0.006(2) 0.020(2) 0.002(2)
C27 0.040(3) 0.041(3) 0.035(3) 0.010(2) 0.019(3) -0.001(3)
C28 0.043(3) 0.048(4) 0.032(3) 0.010(3) 0.019(3) 0.004(3)
C29 0.038(3) 0.048(4) 0.025(3) 0.004(2) 0.014(2) 0.008(3)
C30 0.041(3) 0.034(3) 0.030(3) 0.002(2) 0.022(2) 0.006(2)
C31 0.064(4) 0.061(4) 0.039(3) 0.020(3) 0.017(3) 0.002(4)
S2 0.0335(7) 0.0237(6) 0.0318(6) 0.0031(5) 0.0199(6) 0.0051(5)
O5 0.0295(17) 0.0246(18) 0.0261(16) 0.0029(14) 0.0160(15) 0.0071(14)
O6 0.048(2) 0.031(2) 0.064(3) 0.0083(19) 0.034(2) 0.0002(18)
O7 0.033(2) 0.045(2) 0.0294(18) 0.0018(16) 0.0101(16) 0.0070(17)
C32 0.046(3) 0.032(3) 0.036(3) 0.000(2) 0.024(3) 0.013(3)
F1 0.069(2) 0.071(3) 0.079(3) 0.004(2) 0.060(2) 0.004(2)
F2 0.083(3) 0.050(2) 0.0361(18) -0.0060(16) 0.0262(19) 0.0189(19)
F3 0.086(3) 0.066(3) 0.060(2) 0.0127(19) 0.047(2) 0.046(2)
S1A 0.0226(9) 0.0227(10) 0.0246(9) -0.0064(8) 0.0152(8) -0.0064(7)
O1A 0.024(2) 0.042(3) 0.027(2) -0.002(2) 0.013(2) -0.008(2)
O2A 0.020(3) 0.033(5) 0.038(4) 0.002(4) 0.019(3) -0.002(3)
O3A 0.039(4) 0.033(3) 0.038(3) -0.003(3) 0.028(3) -0.011(3)
C1A 0.029(3) 0.039(3) 0.048(3) -0.016(3) 0.017(2) 0.001(3)
F1A 0.048(3) 0.067(4) 0.047(2) -0.032(2) 0.018(2) 0.008(3)
F2A 0.028(2) 0.068(4) 0.068(4) -0.023(3) 0.023(3) 0.004(3)
F3A 0.053(3) 0.030(3) 0.086(4) -0.015(3) 0.029(3) 0.002(2)
S1A' 0.0322(19) 0.034(2) 0.044(2) 0.0029(18) 0.0251(18) 0.0018(16)
O1A' 0.034(5) 0.043(6) 0.035(4) 0.001(4) 0.020(4) 0.010(4)
O2A' 0.035(5) 0.043(9) 0.049(7) 0.007(8) 0.031(5) 0.012(5)
O3A' 0.037(7) 0.037(5) 0.046(7) 0.002(5) 0.020(6) -0.004(5)
C1A' 0.033(3) 0.041(4) 0.040(3) 0.003(3) 0.028(3) 0.004(3)
F1A' 0.042(5) 0.083(6) 0.033(3) 0.000(4) 0.022(3) 0.003(4)
F2A' 0.028(4) 0.046(6) 0.042(5) 0.004(4) 0.022(4) 0.010(4)
F3A' 0.049(5) 0.033(4) 0.067(6) 0.012(4) 0.038(5) 0.004(3)
C1S 0.060(2) 0.060(3) 0.047(2) 0.002(2) 0.027(2) 0.004(3)
C2S 0.059(2) 0.057(3) 0.045(2) 0.006(2) 0.0349(19) 0.007(2)
C3S 0.057(3) 0.051(3) 0.042(2) 0.003(2) 0.031(2) 0.007(2)
C4S 0.051(2) 0.045(3) 0.041(2) 0.003(2) 0.027(2) -0.001(2)
C5S 0.051(3) 0.048(3) 0.052(2) 0.002(2) 0.030(2) -0.004(2)
C6S 0.048(3) 0.053(3) 0.056(3) 0.000(3) 0.028(2) 0.000(2)
F1S 0.062(3) 0.100(4) 0.056(3) 0.013(3) 0.025(2) 0.002(3)
F2S 0.076(3) 0.104(4) 0.056(3) 0.020(3) 0.045(3) 0.012(3)
C1S' 0.041(5) 0.040(5) 0.032(4) 0.001(4) 0.024(3) -0.005(4)
Cl1S 0.074(4) 0.060(4) 0.040(3) -0.005(3) 0.039(3) -0.019(4)
Cl2S 0.043(3) 0.038(3) 0.030(3) 0.010(3) 0.024(3) 0.000(3)
C2S' 0.038(6) 0.039(7) 0.039(6) 0.001(4) 0.023(4) -0.003(4)
Cl3S 0.035(6) 0.036(8) 0.036(6) 0.005(6) 0.027(5) -0.001(6)
Cl4S 0.043(7) 0.040(8) 0.038(6) 0.001(6) 0.023(5) -0.011(6)
C1T 0.079(10) 0.064(9) 0.066(9) -0.003(7) 0.051(8) 0.005(8)
Cl1T 0.074(3) 0.086(3) 0.086(3) -0.025(3) 0.052(3) -0.013(2)
Cl2T 0.082(3) 0.103(4) 0.069(3) -0.012(3) 0.033(3) -0.003(3)

loop_
_atom_type_symbol
_atom_type_description
_atom_type_scat_dispersion_real
_atom_type_scat_dispersion_imag
_atom_type_scat_source
C C 0.0033 0.0016 'International Tables Vol C Tables 4.2.6.8 and 6.1.1.4'
H H 0.0000 0.0000 'International Tables Vol C Tables 4.2.6.8 and 6.1.1.4'
N N 0.0061 0.0033 'International Tables Vol C Tables 4.2.6.8 and 6.1.1.4'
O O 0.0106 0.0060 'International Tables Vol C Tables 4.2.6.8 and 6.1.1.4'
F F 0.0171 0.0103 'International Tables Vol C Tables 4.2.6.8 and 6.1.1.4'
S S 0.1246 0.1234 'International Tables Vol C Tables 4.2.6.8 and 6.1.1.4'
Co Co 0.3494 0.9721 'International Tables Vol C Tables 4.2.6.8 and 6.1.1.4'
Cl Cl 0.1484 0.1585 'International Tables Vol C Tables 4.2.6.8 and 6.1.1.4'

loop_
_geom_angle_atom_site_label_1
_geom_angle_atom_site_label_2
_geom_angle_atom_site_label_3
_geom_angle
O5 Co1 N5 99.70(13)
O5 Co1 N1 97.88(14)
N5 Co1 N1 162.40(14)
O5 Co1 N4 90.36(14)
N5 Co1 N4 99.50(15)
N1 Co1 N4 79.45(14)
O5 Co1 N3 173.16(13)
N5 Co1 N3 79.69(14)
N1 Co1 N3 82.96(14)
N4 Co1 N3 96.46(14)
O5 Co1 N2 91.57(12)
N5 Co1 N2 99.57(13)
N1 Co1 N2 80.78(13)
N4 Co1 N2 160.21(14)
N3 Co1 N2 81.85(13)
C6 N1 C7 111.5(4)
C6 N1 C1 111.8(3)
C7 N1 C1 111.7(3)
C6 N1 Co1 105.9(3)
C7 N1 Co1 106.3(3)
C1 N1 Co1 109.4(3)
C4 N2 C5 114.1(3)
C4 N2 S1 111.8(3)
C5 N2 S1 112.1(3)
C4 N2 Co1 99.3(2)
C5 N2 Co1 105.9(2)
S1 N2 Co1 112.80(18)
C16 N3 C2 112.4(3)
C16 N3 C3 112.3(4)
C2 N3 C3 111.3(3)
C16 N3 Co1 106.7(3)
C2 N3 Co1 103.8(3)
C3 N3 Co1 109.9(3)
C8 N4 C12 118.7(4)
C8 N4 Co1 113.4(3)
C12 N4 Co1 127.7(3)
C17 N5 C21 118.9(4)
C17 N5 Co1 116.1(3)
C21 N5 Co1 125.0(3)
O4 S1 O3 121.6(2)
O4 S1 N2 105.29(18)
O3 S1 N2 106.05(19)
O4 S1 C25 108.7(2)
O3 S1 C25 107.6(2)
N2 S1 C25 106.64(19)
C10 O1 C14 113.2(4)
C19 O2 C23 114.2(4)
N1 C1 C2 112.2(4)
N1 C1 H1A 109.2
C2 C1 H1A 109.2
N1 C1 H1B 109.2
C2 C1 H1B 109.2
H1A C1 H1B 107.9
N3 C2 C1 110.1(3)
N3 C2 H2A 109.6
C1 C2 H2A 109.6
N3 C2 H2B 109.6
C1 C2 H2B 109.6
H2A C2 H2B 108.1
N3 C3 C4 114.0(4)
N3 C3 H3A 108.7
C4 C3 H3A 108.7
N3 C3 H3B 108.7
C4 C3 H3B 108.7
H3A C3 H3B 107.6
N2 C4 C3 111.7(4)
N2 C4 H4A 109.3
C3 C4 H4A 109.3
N2 C4 H4B 109.3
C3 C4 H4B 109.3
H4A C4 H4B 107.9
N2 C5 C6 111.2(4)
N2 C5 H5A 109.4
C6 C5 H5A 109.4
N2 C5 H5B 109.4
C6 C5 H5B 109.4
H5A C5 H5B 108.0
N1 C6 C5 111.8(4)
N1 C6 H6A 109.2
C5 C6 H6A 109.2
N1 C6 H6B 109.2
C5 C6 H6B 109.2
H6A C6 H6B 107.9
N1 C7 C8 111.1(4)
N1 C7 H7A 109.4
C8 C7 H7A 109.4
N1 C7 H7B 109.4
C8 C7 H7B 109.4
H7A C7 H7B 108.0
N4 C8 C9 122.9(4)
N4 C8 C7 116.0(4)
C9 C8 C7 121.0(4)
C10 C9 C8 116.3(5)
C10 C9 C13 121.4(4)
C8 C9 C13 122.3(5)
O1 C10 C9 119.8(5)
O1 C10 C11 117.9(5)
C9 C10 C11 122.3(4)
C12 C11 C10 115.9(5)
C12 C11 C15 122.2(5)
C10 C11 C15 121.9(4)
N4 C12 C11 123.9(5)
N4 C12 H12 118.1
C11 C12 H12 118.1
C9 C13 H13A 109.5
C9 C13 H13B 109.5
H13A C13 H13B 109.5
C9 C13 H13C 109.5
H13A C13 H13C 109.5
H13B C13 H13C 109.5
O1 C14 H14A 109.5
O1 C14 H14B 109.5
H14A C14 H14B 109.5
O1 C14 H14C 109.5
H14A C14 H14C 109.5
H14B C14 H14C 109.5
C11 C15 H15A 109.5
C11 C15 H15B 109.5
H15A C15 H15B 109.5
C11 C15 H15C 109.5
H15A C15 H15C 109.5
H15B C15 H15C 109.5
N3 C16 C17 112.2(3)
N3 C16 H16A 109.2
C17 C16 H16A 109.2
N3 C16 H16B 109.2
C17 C16 H16B 109.2
H16A C16 H16B 107.9
N5 C17 C18 122.8(4)
N5 C17 C16 115.0(4)
C18 C17 C16 122.1(4)
C17 C18 C19 116.5(4)
C17 C18 C22 121.9(4)
C19 C18 C22 121.7(4)
O2 C19 C20 118.9(4)
O2 C19 C18 119.0(4)
C20 C19 C18 122.0(4)
C21 C20 C19 116.8(4)
C21 C20 C24 119.8(5)
C19 C20 C24 123.4(5)
N5 C21 C20 122.8(4)
N5 C21 H21 118.6
C20 C21 H21 118.6
C18 C22 H22A 109.5
C18 C22 H22B 109.5
H22A C22 H22B 109.5
C18 C22 H22C 109.5
H22A C22 H22C 109.5
H22B C22 H22C 109.5
O2 C23 H23A 109.5
O2 C23 H23B 109.5
H23A C23 H23B 109.5
O2 C23 H23C 109.5
H23A C23 H23C 109.5
H23B C23 H23C 109.5
C20 C24 H24A 109.5
C20 C24 H24B 109.5
H24A C24 H24B 109.5
C20 C24 H24C 109.5
H24A C24 H24C 109.5
H24B C24 H24C 109.5
C30 C25 C26 120.5(4)
C30 C25 S1 120.5(4)
C26 C25 S1 119.0(3)
C27 C26 C25 118.7(4)
C27 C26 H26 120.6
C25 C26 H26 120.6
C26 C27 C28 121.2(5)
C26 C27 H27 119.4
C28 C27 H27 119.4
C29 C28 C27 119.5(4)
C29 C28 C31 119.2(5)
C27 C28 C31 121.3(5)
C28 C29 C30 120.9(4)
C28 C29 H29 119.6
C30 C29 H29 119.6
C29 C30 C25 119.2(5)
C29 C30 H30 120.4
C25 C30 H30 120.4
C28 C31 H31A 109.5
C28 C31 H31B 109.5
H31A C31 H31B 109.5
C28 C31 H31C 109.5
H31A C31 H31C 109.5
H31B C31 H31C 109.5
O6 S2 O7 116.7(2)
O6 S2 O5 113.9(2)
O7 S2 O5 114.0(2)
O6 S2 C32 104.8(3)
O7 S2 C32 104.1(2)
O5 S2 C32 101.0(2)
S2 O5 Co1 134.77(19)
F2 C32 F1 107.4(5)
F2 C32 F3 107.4(4)
F1 C32 F3 108.6(5)
F2 C32 S2 112.3(4)
F1 C32 S2 111.1(4)
F3 C32 S2 110.0(4)
O1A S1A O3A 114.0(4)
O1A S1A O2A 116.8(4)
O3A S1A O2A 115.0(5)
O1A S1A C1A 104.6(4)
O3A S1A C1A 101.2(5)
O2A S1A C1A 102.4(5)
F3A C1A F1A 106.1(7)
F3A C1A F2A 106.6(7)
F1A C1A F2A 108.6(8)
F3A C1A S1A 111.6(6)
F1A C1A S1A 112.5(6)
F2A C1A S1A 111.0(6)
O3A' S1A' O2A' 116.5(8)
O3A' S1A' O1A' 114.7(8)
O2A' S1A' O1A' 114.4(8)
O3A' S1A' C1A' 103.1(6)
O2A' S1A' C1A' 103.2(7)
O1A' S1A' C1A' 102.2(5)
F2A' C1A' F3A' 109.0(7)
F2A' C1A' F1A' 108.1(7)
F3A' C1A' F1A' 106.0(7)
F2A' C1A' S1A' 111.9(6)
F3A' C1A' S1A' 112.0(6)
F1A' C1A' S1A' 109.6(6)
F1S C1S C6S 124.1(5)
F1S C1S C2S 115.1(5)
C6S C1S C2S 120.8(5)
F2S C2S C3S 121.9(5)
F2S C2S C1S 120.0(5)
C3S C2S C1S 118.1(5)
C4S C3S C2S 120.8(6)
C4S C3S H3S 119.6
C2S C3S H3S 119.6
C3S C4S C5S 120.8(5)
C3S C4S H4S 119.6
C5S C4S H4S 119.6
C4S C5S C6S 120.1(6)
C4S C5S H5S 119.9
C6S C5S H5S 119.9
C5S C6S C1S 119.1(6)
C5S C6S H6S 120.5
C1S C6S H6S 120.5
Cl2S C1S' Cl1S 111.1(8)
Cl2S C1S' H1SA 109.4
Cl1S C1S' H1SA 109.4
Cl2S C1S' H1SB 109.4
Cl1S C1S' H1SB 109.4
H1SA C1S' H1SB 108.0
Cl4S C2S' Cl3S 107.9(9)
Cl4S C2S' H2SA 110.1
Cl3S C2S' H2SA 110.1
Cl4S C2S' H2SB 110.1
Cl3S C2S' H2SB 110.1
H2SA C2S' H2SB 108.4
Cl2T C1T Cl1T 108.8(6)
Cl2T C1T H1TA 109.9
Cl1T C1T H1TA 109.9
Cl2T C1T H1TB 109.9
Cl1T C1T H1TB 109.9
H1TA C1T H1TB 108.3

loop_
_geom_bond_atom_site_label_1
_geom_bond_atom_site_label_2
_geom_bond_distance
Co1 O5 2.058(3)
Co1 N5 2.071(4)
Co1 N1 2.113(4)
Co1 N4 2.123(4)
Co1 N3 2.142(4)
Co1 N2 2.326(4)
N1 C6 1.486(6)
N1 C7 1.491(6)
N1 C1 1.501(6)
N2 C4 1.501(6)
N2 C5 1.507(6)
N2 S1 1.700(3)
N3 C16 1.483(6)
N3 C2 1.483(5)
N3 C3 1.494(5)
N4 C8 1.339(6)
N4 C12 1.344(6)
N5 C17 1.339(6)
N5 C21 1.352(6)
S1 O4 1.425(3)
S1 O3 1.426(4)
S1 C25 1.752(4)
O1 C10 1.381(6)
O1 C14 1.425(7)
O2 C19 1.378(6)
O2 C23 1.432(7)
C1 C2 1.526(6)
C1 H1A 0.9900
C1 H1B 0.9900
C2 H2A 0.9900
C2 H2B 0.9900
C3 C4 1.515(6)
C3 H3A 0.9900
C3 H3B 0.9900
C4 H4A 0.9900
C4 H4B 0.9900
C5 C6 1.516(6)
C5 H5A 0.9900
C5 H5B 0.9900
C6 H6A 0.9900
C6 H6B 0.9900
C7 C8 1.512(7)
C7 H7A 0.9900
C7 H7B 0.9900
C8 C9 1.397(6)
C9 C10 1.386(7)
C9 C13 1.499(7)
C10 C11 1.402(7)
C11 C12 1.377(7)
C11 C15 1.502(7)
C12 H12 0.9500
C13 H13A 0.9800
C13 H13B 0.9800
C13 H13C 0.9800
C14 H14A 0.9800
C14 H14B 0.9800
C14 H14C 0.9800
C15 H15A 0.9800
C15 H15B 0.9800
C15 H15C 0.9800
C16 C17 1.523(6)
C16 H16A 0.9900
C16 H16B 0.9900
C17 C18 1.389(6)
C18 C19 1.392(6)
C18 C22 1.503(7)
C19 C20 1.386(7)
C20 C21 1.378(7)
C20 C24 1.513(7)
C21 H21 0.9500
C22 H22A 0.9800
C22 H22B 0.9800
C22 H22C 0.9800
C23 H23A 0.9800
C23 H23B 0.9800
C23 H23C 0.9800
C24 H24A 0.9800
C24 H24B 0.9800
C24 H24C 0.9800
C25 C30 1.393(6)
C25 C26 1.406(6)
C26 C27 1.379(6)
C26 H26 0.9500
C27 C28 1.384(6)
C27 H27 0.9500
C28 C29 1.383(7)
C28 C31 1.516(7)
C29 C30 1.383(6)
C29 H29 0.9500
C30 H30 0.9500
C31 H31A 0.9800
C31 H31B 0.9800
C31 H31C 0.9800
S2 O6 1.420(4)
S2 O7 1.431(4)
S2 O5 1.460(3)
S2 C32 1.814(5)
C32 F2 1.322(6)
C32 F1 1.331(7)
C32 F3 1.339(6)
S1A O1A 1.420(5)
S1A O3A 1.426(8)
S1A O2A 1.449(8)
S1A C1A 1.819(8)
C1A F3A 1.334(11)
C1A F1A 1.337(10)
C1A F2A 1.342(10)
S1A' O3A' 1.441(8)
S1A' O2A' 1.442(8)
S1A' O1A' 1.460(7)
S1A' C1A' 1.801(7)
C1A' F2A' 1.327(8)
C1A' F3A' 1.333(8)
C1A' F1A' 1.347(8)
C1S F1S 1.378(6)
C1S C6S 1.395(7)
C1S C2S 1.416(6)
C2S F2S 1.371(6)
C2S C3S 1.380(6)
C3S C4S 1.377(7)
C3S H3S 0.9500
C4S C5S 1.380(7)
C4S H4S 0.9500
C5S C6S 1.382(7)
C5S H5S 0.9500
C6S H6S 0.9500
C1S' Cl2S 1.768(10)
C1S' Cl1S 1.778(10)
C1S' H1SA 0.9900
C1S' H1SB 0.9900
C2S' Cl4S 1.754(10)
C2S' Cl3S 1.792(10)
C2S' H2SA 0.9900
C2S' H2SB 0.9900
C1T Cl2T 1.753(8)
C1T Cl1T 1.792(9)
C1T H1TA 0.9900
C1T H1TB 0.9900

loop_
_geom_torsion_atom_site_label_1
_geom_torsion_atom_site_label_2
_geom_torsion_atom_site_label_3
_geom_torsion_atom_site_label_4
_geom_torsion
C4 N2 S1 O4 -57.9(3)
C5 N2 S1 O4 172.5(3)
Co1 N2 S1 O4 53.0(2)
C4 N2 S1 O3 172.0(3)
C5 N2 S1 O3 42.3(3)
Co1 N2 S1 O3 -77.1(2)
C4 N2 S1 C25 57.5(3)
C5 N2 S1 C25 -72.1(3)
Co1 N2 S1 C25 168.4(2)
C6 N1 C1 C2 133.9(4)
C7 N1 C1 C2 -100.4(4)
Co1 N1 C1 C2 17.0(4)
C16 N3 C2 C1 163.9(4)
C3 N3 C2 C1 -69.1(5)
Co1 N3 C2 C1 49.0(4)
N1 C1 C2 N3 -45.7(5)
C16 N3 C3 C4 -98.7(4)
C2 N3 C3 C4 134.3(4)
Co1 N3 C3 C4 19.9(4)
C5 N2 C4 C3 -62.6(5)
S1 N2 C4 C3 168.8(3)
Co1 N2 C4 C3 49.6(4)
N3 C3 C4 N2 -51.1(5)
C4 N2 C5 C6 130.1(4)
S1 N2 C5 C6 -101.4(4)
Co1 N2 C5 C6 22.0(4)
C7 N1 C6 C5 168.5(4)
C1 N1 C6 C5 -65.7(5)
Co1 N1 C6 C5 53.4(4)
N2 C5 C6 N1 -51.5(5)
C6 N1 C7 C8 -153.8(4)
C1 N1 C7 C8 80.4(5)
Co1 N1 C7 C8 -38.9(4)
C12 N4 C8 C9 1.1(7)
Co1 N4 C8 C9 -174.9(3)
C12 N4 C8 C7 177.6(4)
Co1 N4 C8 C7 1.6(5)
N1 C7 C8 N4 25.8(6)
N1 C7 C8 C9 -157.7(4)
N4 C8 C9 C10 -2.1(7)
C7 C8 C9 C10 -178.4(4)
N4 C8 C9 C13 178.8(4)
C7 C8 C9 C13 2.5(7)
C14 O1 C10 C9 89.1(6)
C14 O1 C10 C11 -93.9(6)
C8 C9 C10 O1 178.4(4)
C13 C9 C10 O1 -2.5(7)
C8 C9 C10 C11 1.5(7)
C13 C9 C10 C11 -179.3(4)
O1 C10 C11 C12 -177.0(4)
C9 C10 C11 C12 -0.1(7)
O1 C10 C11 C15 0.7(7)
C9 C10 C11 C15 177.6(4)
C8 N4 C12 C11 0.5(7)
Co1 N4 C12 C11 175.9(3)
C10 C11 C12 N4 -1.0(7)
C15 C11 C12 N4 -178.7(4)
C2 N3 C16 C17 -146.8(4)
C3 N3 C16 C17 86.8(4)
Co1 N3 C16 C17 -33.7(4)
C21 N5 C17 C18 3.1(6)
Co1 N5 C17 C18 -175.6(3)
C21 N5 C17 C16 -178.9(4)
Co1 N5 C17 C16 2.3(5)
N3 C16 C17 N5 22.2(5)
N3 C16 C17 C18 -159.8(4)
N5 C17 C18 C19 -3.2(6)
C16 C17 C18 C19 179.0(4)
N5 C17 C18 C22 177.4(4)
C16 C17 C18 C22 -0.4(7)
C23 O2 C19 C20 -79.9(6)
C23 O2 C19 C18 103.6(6)
C17 C18 C19 O2 176.5(4)
C22 C18 C19 O2 -4.0(7)
C17 C18 C19 C20 0.1(7)
C22 C18 C19 C20 179.6(5)
O2 C19 C20 C21 -173.7(4)
C18 C19 C20 C21 2.7(7)
O2 C19 C20 C24 7.5(8)
C18 C19 C20 C24 -176.1(5)
C17 N5 C21 C20 0.1(7)
Co1 N5 C21 C20 178.7(4)
C19 C20 C21 N5 -2.9(7)
C24 C20 C21 N5 176.0(5)
O4 S1 C25 C30 -150.8(4)
O3 S1 C25 C30 -17.3(4)
N2 S1 C25 C30 96.1(4)
O4 S1 C25 C26 27.7(4)
O3 S1 C25 C26 161.2(4)
N2 S1 C25 C26 -85.4(4)
C30 C25 C26 C27 -0.5(7)
S1 C25 C26 C27 -179.1(4)
C25 C26 C27 C28 0.1(8)
C26 C27 C28 C29 0.3(8)
C26 C27 C28 C31 178.6(5)
C27 C28 C29 C30 -0.1(8)
C31 C28 C29 C30 -178.6(5)
C28 C29 C30 C25 -0.3(8)
C26 C25 C30 C29 0.7(7)
S1 C25 C30 C29 179.2(4)
O6 S2 O5 Co1 -90.7(3)
O7 S2 O5 Co1 46.6(3)
C32 S2 O5 Co1 157.6(3)
O6 S2 C32 F2 -61.0(4)
O7 S2 C32 F2 176.0(4)
O5 S2 C32 F2 57.6(4)
O6 S2 C32 F1 178.8(4)
O7 S2 C32 F1 55.7(4)
O5 S2 C32 F1 -62.7(4)
O6 S2 C32 F3 58.5(4)
O7 S2 C32 F3 -64.5(4)
O5 S2 C32 F3 177.1(4)
O1A S1A C1A F3A 62.9(7)
O3A S1A C1A F3A -178.4(7)
O2A S1A C1A F3A -59.4(7)
O1A S1A C1A F1A -178.0(6)
O3A S1A C1A F1A -59.3(8)
O2A S1A C1A F1A 59.7(8)
O1A S1A C1A F2A -56.0(7)
O3A S1A C1A F2A 62.8(8)
O2A S1A C1A F2A -178.3(7)
O3A' S1A' C1A' F2A' -62.6(12)
O2A' S1A' C1A' F2A' 175.8(11)
O1A' S1A' C1A' F2A' 56.8(9)
O3A' S1A' C1A' F3A' 174.7(11)
O2A' S1A' C1A' F3A' 53.0(12)
O1A' S1A' C1A' F3A' -66.0(8)
O3A' S1A' C1A' F1A' 57.3(11)
O2A' S1A' C1A' F1A' -64.3(11)
O1A' S1A' C1A' F1A' 176.7(7)
F1S C1S C2S F2S 0.3(2)
C6S C1S C2S F2S -178.8(7)
F1S C1S C2S C3S -179.80(14)
C6S C1S C2S C3S 1.2(7)
F2S C2S C3S C4S -176.2(7)
C1S C2S C3S C4S 3.9(7)
C2S C3S C4S C5S -5.0(11)
C3S C4S C5S C6S 0.9(13)
C4S C5S C6S C1S 4.1(13)
F1S C1S C6S C5S 175.9(6)
C2S C1S C6S C5S -5.1(11)
